data_4322159
loop_
_publ_author_name
'Alan L. Balch'
'Marilyn M. Olmstead'
'Jess C. Vickery'

_publ_contact_author
; Dr. Alan L. Balch
  Department of Chemistry
  University of California
  Davis, CA 95616
  USA
;
_publ_contact_author_email balch@indigo.ucdavis.edu
_publ_contact_author_fax 530-752-8995
_publ_contact_author_phone 530-752-0941
_publ_section_title
;
 Gold(I) Compounds without Significant Aurophilic Intermolecular
 Interactions: Synthesis, Structure, and Electronic Properties of
 Ph~3~PAuC(O)NHCH~3~ and Au~3~(PhCH~2~N=COCH~3~)~3~: Comparative Monomeric
 and Trimeric Analogues of the Solvoluminescent Trimer,
 Au~3~(CH~3~N=COCH~3~)~3~.
;
_journal_name_full 'Inorganic Chemistry'
_journal_page_first 3494
_journal_page_last 3499
_journal_paper_doi 10.1021/ic990080b
_journal_volume 38
_journal_year 1999
_chemical_formula_sum 'C20 H19 Au N O P'
_chemical_formula_weight 517.30
_chemical_name_common Ph~3~PAuC(O)NHCH~3~
_chemical_name_systematic
; 
 ? 
;
_space_group_IT_number 14
_symmetry_cell_setting monoclinic
_symmetry_space_group_name_Hall '-P 2ybc'
_symmetry_space_group_name_H-M 'P 1 21/c 1'
_atom_sites_solution_hydrogens geom
_atom_sites_solution_primary direct
_atom_sites_solution_secondary difmap
_audit_creation_method SHELXL
_cell_angle_alpha 90.00
_cell_angle_beta 98.22(2)
_cell_angle_gamma 90.00
_cell_formula_units_Z 4
_cell_length_a 8.993(2)
_cell_length_b 22.583(5)
_cell_length_c 8.932(2)
_cell_measurement_reflns_used 50
_cell_measurement_temperature 123(2)
_cell_measurement_theta_max 20
_cell_measurement_theta_min 15
_cell_volume 1795.4(7)
_computing_cell_refinement 'Siemens P3'
_computing_data_collection 'Siemens P3'
_computing_data_reduction 'Siemens XDISK'
_computing_molecular_graphics 'SHELXTL V.5.03 (Sheldrick, 1995) XP'
_computing_publication_material 'SHELXTL V.5.03 (Sheldrick, 1995) XCIF'
_computing_structure_refinement 'SHELXTL V.5.03 (Sheldrick, 1995) XL'
_computing_structure_solution 'SHELXTL V.5.03 (Sheldrick, 1995) XS'
_diffrn_ambient_temperature 130(2)
_diffrn_measurement_device_type P4
_diffrn_measurement_method 2\q-\w
_diffrn_radiation_monochromator 'Nickel Filter'
_diffrn_radiation_source 'Siemens Rotating Anode'
_diffrn_radiation_type CuK\a
_diffrn_radiation_wavelength 1.54178
_diffrn_reflns_av_R_equivalents 0.0448
_diffrn_reflns_av_sigmaI/netI 0.0799
_diffrn_reflns_limit_h_max 9
_diffrn_reflns_limit_h_min -9
_diffrn_reflns_limit_k_max 24
_diffrn_reflns_limit_k_min 0
_diffrn_reflns_limit_l_max 9
_diffrn_reflns_limit_l_min 0
_diffrn_reflns_number 2609
_diffrn_reflns_theta_max 56.10
_diffrn_reflns_theta_min 3.91
_diffrn_standards_decay_% <0.1
_diffrn_standards_interval_count 198
_diffrn_standards_number 2
_exptl_absorpt_coefficient_mu 16.279
_exptl_absorpt_correction_T_max 0.722
_exptl_absorpt_correction_T_min 0.577
_exptl_absorpt_correction_type empirical
_exptl_absorpt_process_details
;XABS2: an empirical absorption correction program. Parkin,S.;
Moezzi, B.; Hope, H. J. Appl. Cryst. 1995, 28, 53-56. 
;
_exptl_crystal_colour Colorless
_exptl_crystal_density_diffrn 1.914
_exptl_crystal_density_meas ?
_exptl_crystal_description Needle
_exptl_crystal_F_000 992
_exptl_crystal_size_max 0.60
_exptl_crystal_size_mid 0.03
_exptl_crystal_size_min 0.02
_refine_diff_density_max 1.146
_refine_diff_density_min -1.311
_refine_diff_density_rms 0.209
_refine_ls_extinction_method none
_refine_ls_goodness_of_fit_all 1.010
_refine_ls_goodness_of_fit_ref 1.045
_refine_ls_hydrogen_treatment constr
_refine_ls_matrix_type full
_refine_ls_number_parameters 114
_refine_ls_number_reflns 2348
_refine_ls_number_restraints 0
_refine_ls_restrained_S_all 1.010
_refine_ls_restrained_S_obs 1.045
_refine_ls_R_factor_all 0.0755
_refine_ls_R_factor_obs 0.0455
_refine_ls_shift/esd_mean 0.000
_refine_ls_shift/su_max 0.000
_refine_ls_structure_factor_coef Fsqd
_refine_ls_weighting_details 'w=1/[\s^2^(Fo^2^)+(0.0483P)^2^+0.0000P] where P=(Fo^2^+2Fc^2^)/3'
_refine_ls_weighting_scheme calc
_refine_ls_wR_factor_all 0.1072
_refine_ls_wR_factor_obs 0.0942
_reflns_number_gt 1719
_reflns_number_total 2348
_reflns_observed_criterion >2sigma(I)
_cod_data_source_file ic990080b_2.cif
_cod_data_source_block jv03b
_cod_depositor_comments
;
The following automatic conversions were performed:

'_exptl_crystal_density_meas' value 'not measured' was changed to '?'
- the value is perceived as not measured.

Automatic conversion script
Id: cif_fix_values 3008 2015-01-20 13:52:24Z robertas 

The following automatic conversions were performed:

'_refine_ls_weighting_scheme' value 'calc
w=1/[\s^2^(Fo^2^)+(0.0483P)^2^+0.0000P] where P=(Fo^2^+2Fc^2^)/3' was
changed to 'calc'. New tag '_refine_ls_weighting_details' was
created. The value of the new tag was set to
'w=1/[\s^2^(Fo^2^)+(0.0483P)^2^+0.0000P] where P=(Fo^2^+2Fc^2^)/3'.

Automatic conversion script
Id: cif_fix_values 3143 2015-03-26 13:38:13Z robertas 
;
_cod_original_formula_sum 'C20 H19 Au1 N1 O1 P1'
_cod_database_code 4322159

loop_
_symmetry_equiv_pos_as_xyz
'x, y, z'
'-x, y+1/2, -z+1/2'
'-x, -y, -z'
'x, -y-1/2, z-1/2'

loop_
_atom_site_aniso_label
_atom_site_aniso_U_11
_atom_site_aniso_U_22
_atom_site_aniso_U_33
_atom_site_aniso_U_23
_atom_site_aniso_U_13
_atom_site_aniso_U_12
Au1 0.0158(3) 0.0164(3) 0.0166(3) -0.0022(3) 0.0022(2) -0.0008(3)
P1 0.012(2) 0.017(2) 0.016(2) 0.0006(14) 0.0037(14) -0.0008(14)
O1 0.035(6) 0.025(5) 0.012(5) -0.004(4) 0.002(4) -0.006(4)

loop_
_atom_site_label
_atom_site_type_symbol
_atom_site_fract_x
_atom_site_fract_y
_atom_site_fract_z
_atom_site_U_iso_or_equiv
_atom_site_thermal_displace_type
_atom_site_occupancy
_atom_site_calc_flag
_atom_site_refinement_flags
_atom_site_disorder_group
Au1 Au 0.10706(6) 0.33980(2) 0.62933(6) 0.0163(2) Uani 1 d . .
P1 P 0.2700(3) 0.39771(14) 0.7900(4) 0.0147(7) Uani 1 d . .
O1 O -0.0471(10) 0.2998(4) 0.3360(9) 0.024(2) Uani 1 d . .
N1 N -0.1152(11) 0.2479(4) 0.5319(12) 0.015(2) Uiso 1 d . .
H1 H -0.0992 0.2383 0.6359 0.070(58) Uiso 1 d . .
C1 C -0.2198(15) 0.2109(6) 0.4280(16) 0.027(3) Uiso 1 d . .
H1A H -0.2679(74) 0.1818(26) 0.4867(17) 0.040 Uiso 1 calc R .
H1B H -0.1638(22) 0.1903(30) 0.3572(65) 0.040 Uiso 1 calc R .
H1C H -0.2968(59) 0.2362(8) 0.3714(73) 0.040 Uiso 1 calc R .
C2 C -0.0371(14) 0.2904(6) 0.4792(15) 0.020(3) Uiso 1 d . .
C3 C 0.4422(14) 0.4143(5) 0.7143(15) 0.020(3) Uiso 1 d . .
C4 C 0.5022(14) 0.4707(6) 0.7063(14) 0.022(3) Uiso 1 d . .
H4 H 0.4518(14) 0.5038(6) 0.7409(14) 0.027 Uiso 1 calc R .
C5 C 0.6329(14) 0.4785(6) 0.6489(15) 0.025(3) Uiso 1 d . .
H5 H 0.6713(14) 0.5173(6) 0.6407(15) 0.030 Uiso 1 calc R .
C6 C 0.7114(16) 0.4305(6) 0.6021(16) 0.029(3) Uiso 1 d . .
H6 H 0.8047(16) 0.4366(6) 0.5661(16) 0.035 Uiso 1 calc R .
C7 C 0.6554(16) 0.3752(6) 0.6076(17) 0.032(4) Uiso 1 d . .
H7 H 0.7087(16) 0.3427(6) 0.5737(17) 0.038 Uiso 1 calc R .
C8 C 0.5210(15) 0.3655(6) 0.6623(15) 0.023(3) Uiso 1 d . .
H8 H 0.4817(15) 0.3266(6) 0.6652(15) 0.028 Uiso 1 calc R .
C9 C 0.1906(13) 0.4690(5) 0.8239(13) 0.014(3) Uiso 1 d . .
C10 C 0.2094(14) 0.4965(5) 0.9628(14) 0.017(3) Uiso 1 d . .
H10 H 0.2633(14) 0.4765(5) 1.0472(14) 0.021 Uiso 1 calc R .
C11 C 0.1529(15) 0.5518(6) 0.9831(16) 0.024(3) Uiso 1 d . .
H11 H 0.1666(15) 0.5695(6) 1.0805(16) 0.029 Uiso 1 calc R .
C12 C 0.0757(14) 0.5816(6) 0.8606(15) 0.021(3) Uiso 1 d . .
H12 H 0.0392(14) 0.6205(6) 0.8726(15) 0.026 Uiso 1 calc R .
C13 C 0.0523(14) 0.5546(6) 0.7215(15) 0.022(3) Uiso 1 d . .
H13 H -0.0035(14) 0.5741(6) 0.6375(15) 0.027 Uiso 1 calc R .
C14 C 0.1109(14) 0.4984(5) 0.7046(15) 0.018(3) Uiso 1 d . .
H14 H 0.0952(14) 0.4800(5) 0.6079(15) 0.022 Uiso 1 calc R .
C15 C 0.3338(13) 0.3659(5) 0.9757(14) 0.015(3) Uiso 1 d . .
C16 C 0.2382(14) 0.3286(5) 1.0357(14) 0.019(3) Uiso 1 d . .
H16 H 0.1453(14) 0.3176(5) 0.9778(14) 0.023 Uiso 1 calc R .
C17 C 0.2773(16) 0.3066(6) 1.1830(17) 0.033(4) Uiso 1 d . .
H17 H 0.2088(16) 0.2825(6) 1.2273(17) 0.039 Uiso 1 calc R .
C18 C 0.4164(16) 0.3202(6) 1.2635(17) 0.031(4) Uiso 1 d . .
H18 H 0.4452(16) 0.3038(6) 1.3613(17) 0.037 Uiso 1 calc R .
C19 C 0.5141(16) 0.3579(6) 1.2019(16) 0.028(4) Uiso 1 d . .
H19 H 0.6096(16) 0.3671(6) 1.2572(16) 0.034 Uiso 1 calc R .
C20 C 0.4717(14) 0.3818(6) 1.0603(15) 0.021(3) Uiso 1 d . .
H20 H 0.5358(14) 0.4090(6) 1.0199(15) 0.025 Uiso 1 calc R .

loop_
_atom_type_symbol
_atom_type_description
_atom_type_scat_dispersion_real
_atom_type_scat_dispersion_imag
_atom_type_scat_source
C C 0.0181 0.0091 'International Tables Vol C Tables 4.2.6.8 and 6.1.1.4'
H H 0.0000 0.0000 'International Tables Vol C Tables 4.2.6.8 and 6.1.1.4'
N N 0.0311 0.0180 'International Tables Vol C Tables 4.2.6.8 and 6.1.1.4'
O O 0.0492 0.0322 'International Tables Vol C Tables 4.2.6.8 and 6.1.1.4'
Au Au -4.4197 7.2980 'International Tables Vol C Tables 4.2.6.8 and 6.1.1.4'
P P 0.2955 0.4335 'International Tables Vol C Tables 4.2.6.8 and 6.1.1.4'

loop_
_geom_angle_atom_site_label_1
_geom_angle_atom_site_label_2
_geom_angle_atom_site_label_3
_geom_angle
_geom_angle_site_symmetry_1
_geom_angle_site_symmetry_3
_geom_angle_publ_flag
C2 Au1 P1 177.7(4) . . ?
C9 P1 C3 104.9(6) . . ?
C9 P1 C15 106.2(6) . . ?
C3 P1 C15 104.2(6) . . ?
C9 P1 Au1 112.3(4) . . ?
C3 P1 Au1 112.7(4) . . ?
C15 P1 Au1 115.6(4) . . ?
C2 N1 C1 120.7(11) . . ?
O1 C2 N1 120.7(12) . . ?
O1 C2 Au1 120.5(9) . . ?
N1 C2 Au1 118.8(9) . . ?
C4 C3 C8 118.5(12) . . ?
C4 C3 P1 124.6(10) . . ?
C8 C3 P1 116.9(10) . . ?
C5 C4 C3 120.1(13) . . ?
C4 C5 C6 121.1(13) . . ?
C7 C6 C5 120.1(14) . . ?
C6 C7 C8 120.6(14) . . ?
C7 C8 C3 119.5(13) . . ?
C14 C9 C10 117.8(12) . . ?
C14 C9 P1 118.5(9) . . ?
C10 C9 P1 123.6(9) . . ?
C11 C10 C9 122.1(12) . . ?
C10 C11 C12 119.4(13) . . ?
C13 C12 C11 119.7(13) . . ?
C12 C13 C14 119.5(13) . . ?
C9 C14 C13 121.5(12) . . ?
C16 C15 C20 120.2(12) . . ?
C16 C15 P1 117.8(9) . . ?
C20 C15 P1 121.9(10) . . ?
C15 C16 C17 119.9(12) . . ?
C18 C17 C16 119.6(14) . . ?
C17 C18 C19 120.3(14) . . ?
C20 C19 C18 119.6(13) . . ?
C19 C20 C15 120.1(13) . . ?

loop_
_geom_bond_atom_site_label_1
_geom_bond_atom_site_label_2
_geom_bond_distance
_geom_bond_site_symmetry_2
_geom_bond_publ_flag
Au1 C2 2.056(13) . ?
Au1 P1 2.306(3) . ?
P1 C9 1.804(12) . ?
P1 C3 1.815(13) . ?
P1 C15 1.823(12) . ?
O1 C2 1.29(2) . ?
N1 C2 1.31(2) . ?
N1 C1 1.48(2) . ?
C3 C4 1.39(2) . ?
C3 C8 1.42(2) . ?
C4 C5 1.36(2) . ?
C5 C6 1.39(2) . ?
C6 C7 1.35(2) . ?
C7 C8 1.38(2) . ?
C9 C14 1.37(2) . ?
C9 C10 1.38(2) . ?
C10 C11 1.37(2) . ?
C11 C12 1.38(2) . ?
C12 C13 1.37(2) . ?
C13 C14 1.39(2) . ?
C15 C16 1.37(2) . ?
C15 C20 1.40(2) . ?
C16 C17 1.40(2) . ?
C17 C18 1.39(2) . ?
C18 C19 1.39(2) . ?
C19 C20 1.38(2) . ?
